data_7127713
loop_
_publ_author_name
'Guo, Rui'
'Jiang, Jingxing'
'Ke, Zhuofeng'
'Tung, Chen-Ho'
'Kong, Lingbing'

_publ_section_title
;
 Incorporation of H<sub>2</sub>O and CO<sub>2</sub> into a BN-embedded
 3<i>aH</i>-3<i>a</i><sup>1</sup><i>H</i>-acephenanthrylene derivative.
;
_journal_issue 10
_journal_name_full 'Chemical communications (Cambridge, England)'
_journal_page_first 1226
_journal_page_last 1229
_journal_paper_doi 10.1039/d0cc07276a
_journal_volume 57
_journal_year 2021
_chemical_formula_moiety 'C18 H B F15 O, C59 H71 B2 N4'
_chemical_formula_sum 'C77 H72 B3 F15 N4 O'
_chemical_formula_weight 1386.81
_space_group_crystal_system triclinic
_space_group_IT_number 2
_space_group_name_Hall '-P 1'
_space_group_name_H-M_alt 'P -1'
_atom_sites_solution_hydrogens mixed
_atom_sites_solution_primary iterative
_audit_creation_date 2020-11-02
_audit_creation_method
;
Olex2 1.2
(compiled 2018.05.29 svn.r3508 for OlexSys, GUI svn.r5506)
;
_audit_update_record
;
2020-11-02 deposited with the CCDC.	2020-12-26 downloaded from the CCDC.
;
_cell_angle_alpha 81.940(3)
_cell_angle_beta 77.947(3)
_cell_angle_gamma 88.914(3)
_cell_formula_units_Z 2
_cell_length_a 11.1752(4)
_cell_length_b 14.7860(5)
_cell_length_c 21.3743(7)
_cell_measurement_reflns_used 18789
_cell_measurement_temperature 173.00(10)
_cell_measurement_theta_max 76.1670
_cell_measurement_theta_min 3.9010
_cell_volume 3419.6(2)
_computing_cell_refinement 'CrysAlisPro 1.171.40.25a (Rigaku OD, 2018)'
_computing_data_collection 'CrysAlisPro 1.171.40.25a (Rigaku OD, 2018)'
_computing_data_reduction 'CrysAlisPro 1.171.40.25a (Rigaku OD, 2018)'
_computing_molecular_graphics 'Olex2 (Dolomanov et al., 2009)'
_computing_publication_material 'Olex2 (Dolomanov et al., 2009)'
_computing_structure_refinement 'ShelXL (Sheldrick, 2015)'
_computing_structure_solution 'olex2.solve (Bourhis et al., 2015)'
_diffrn_ambient_environment N~2~
_diffrn_ambient_temperature 173.00(10)
_diffrn_detector 'CCD plate'
_diffrn_detector_area_resol_mean 10.0000
_diffrn_detector_type HyPix
_diffrn_measured_fraction_theta_full 0.991
_diffrn_measured_fraction_theta_max 0.991
_diffrn_measurement_details
;
List of Runs (angles in degrees, time in seconds):

  # Type    Start    End  Width  t~exp~   \w     \q     \k     \f   Frames
#--------------------------------------------------------------------------
  1  \w    -68.00  17.00   1.00    0.10    --  -48.45  97.00  95.00   85
  2  \w     -5.00  21.00   1.00    0.10    --   48.45 -97.00 -12.00   26
  3  \w     22.00  55.00   1.00    0.10    --   48.45 -97.00 -12.00   33
  4  \w    -82.00 -48.00   1.00    0.68    --  -86.25  97.00  95.00   34
  5  \w   -155.00 -82.00   1.00    0.68    --  -86.25 -97.00 -12.00   73
  6  \w     40.00  95.00   1.00    0.68    --  106.49 -97.00 -12.00   55
  7  \w   -118.00 -70.00   1.00    0.10    --  -48.45-125.00 150.00   48
  8  \w   -119.00 -72.00   1.00    0.10    --  -48.45-125.00  60.00   47
  9  \w    -63.00  24.00   1.00    0.10    --  -48.45  57.00  60.00   87
 10  \w    -24.00  61.00   1.00    0.10    --   48.45 -38.00-120.00   85
 11  \w    -99.00 -14.00   1.00    0.68    --  -86.25  38.00-120.00   85
 12  \w   -146.00 -84.00   1.00    0.68    --  -86.25 -99.00 -60.00   62
 13  \w     35.00 128.00   1.00    0.68    --  106.49 -77.00  60.00   93
 14  \w     92.00 175.00   1.00    0.68    --  106.49 125.00 -30.00   83
 15  \w     34.00 117.00   1.00    0.68    --  106.49-125.00 -60.00   83
 16  \w     37.00 109.00   1.00    0.68    --  106.49 -99.00  60.00   72
 17  \w     32.00 118.00   1.00    0.68    --  106.49 -19.00 -60.00   86
 18  \w     34.00 109.00   1.00    0.68    --  106.49 -99.00 -60.00   75
 19  \w     99.00 176.00   1.00    0.68    --  106.49  38.00-180.00   77
 20  \w     88.00 178.00   1.00    0.68    --  106.49  77.00-120.00   90
 21  \w    104.00 162.00   1.00    0.68    --  106.49  97.00  95.00   58
;
_diffrn_measurement_device 'four-circle diffractometer'
_diffrn_measurement_device_type 'XtaLAB Synergy, Dualflex, HyPix'
_diffrn_measurement_method '\w scans'
_diffrn_orient_matrix_type 'CrysAlisPro convention (1999,Acta A55,543-557)'
_diffrn_orient_matrix_UB_11 -0.0183500000
_diffrn_orient_matrix_UB_12 0.0790210000
_diffrn_orient_matrix_UB_13 -0.0522080000
_diffrn_orient_matrix_UB_21 -0.0081678000
_diffrn_orient_matrix_UB_22 -0.0690967000
_diffrn_orient_matrix_UB_23 -0.0466449000
_diffrn_orient_matrix_UB_31 -0.1395325000
_diffrn_orient_matrix_UB_32 -0.0074819000
_diffrn_orient_matrix_UB_33 0.0252556000
_diffrn_radiation_monochromator mirror
_diffrn_radiation_probe x-ray
_diffrn_radiation_type CuK\a
_diffrn_radiation_wavelength 1.54184
_diffrn_reflns_av_R_equivalents 0.0359
_diffrn_reflns_av_unetI/netI 0.0401
_diffrn_reflns_Laue_measured_fraction_full 0.991
_diffrn_reflns_Laue_measured_fraction_max 0.991
_diffrn_reflns_limit_h_max 8
_diffrn_reflns_limit_h_min -13
_diffrn_reflns_limit_k_max 17
_diffrn_reflns_limit_k_min -17
_diffrn_reflns_limit_l_max 25
_diffrn_reflns_limit_l_min -25
_diffrn_reflns_number 33871
_diffrn_reflns_point_group_measured_fraction_full 0.991
_diffrn_reflns_point_group_measured_fraction_max 0.991
_diffrn_reflns_theta_full 67.079
_diffrn_reflns_theta_max 67.079
_diffrn_reflns_theta_min 3.019
_diffrn_source 'micro-focus sealed X-ray tube'
_diffrn_source_type 'PhotonJet (Cu) X-ray Source'
_exptl_absorpt_coefficient_mu 0.910
_exptl_absorpt_correction_T_max 1.00000
_exptl_absorpt_correction_T_min 0.75025
_exptl_absorpt_correction_type multi-scan
_exptl_absorpt_process_details
;
CrysAlisPro 1.171.40.25a (Rigaku Oxford Diffraction, 2018)
Empirical absorption correction using spherical harmonics,
 implemented in SCALE3 ABSPACK scaling algorithm.
;
_exptl_crystal_colour colourless
_exptl_crystal_colour_primary colourless
_exptl_crystal_density_diffrn 1.347
_exptl_crystal_description block
_exptl_crystal_F_000 1440
_exptl_crystal_size_max 0.5
_exptl_crystal_size_mid 0.2
_exptl_crystal_size_min 0.1
_refine_diff_density_max 0.295
_refine_diff_density_min -0.277
_refine_diff_density_rms 0.048
_refine_ls_extinction_method none
_refine_ls_goodness_of_fit_ref 1.075
_refine_ls_hydrogen_treatment mixed
_refine_ls_matrix_type full
_refine_ls_number_parameters 923
_refine_ls_number_reflns 12111
_refine_ls_number_restraints 1
_refine_ls_restrained_S_all 1.075
_refine_ls_R_factor_all 0.0544
_refine_ls_R_factor_gt 0.0420
_refine_ls_shift/su_max 0.001
_refine_ls_shift/su_mean 0.000
_refine_ls_structure_factor_coef Fsqd
_refine_ls_weighting_details 'w=1/[\s^2^(Fo^2^)+(0.0513P)^2^+1.7177P] where P=(Fo^2^+2Fc^2^)/3'
_refine_ls_weighting_scheme calc
_refine_ls_wR_factor_gt 0.1074
_refine_ls_wR_factor_ref 0.1230
_reflns_Friedel_coverage 0.000
_reflns_number_gt 10129
_reflns_number_total 12111
_reflns_threshold_expression 'I > 2\s(I)'
_cod_data_source_file d0cc07276a2.cif
_cod_data_source_block klb-gr-3
_cod_depositor_comments 'Adding full bibliography for 7127711--7127713.cif.'
_cod_database_code 7127713
_shelx_shelxl_version_number 2018/3
_chemical_oxdiff_formula BCNOF
_shelx_space_group_comment
;
The symmetry employed for this shelxl refinement is uniquely defined
by the following loop, which should always be used as a source of
symmetry information in preference to the above space-group names.
They are only intended as comments.
;
_shelx_estimated_absorpt_t_max 0.915
_shelx_estimated_absorpt_t_min 0.659
_reflns_odcompleteness_completeness 99.16
_reflns_odcompleteness_iscentric 1
_reflns_odcompleteness_theta 66.97
_olex2_refinement_description
;
1. Fixed Uiso
 At 1.2 times of:
  All C(H) groups, All N(H) groups
 At 1.5 times of:
  All C(H,H,H) groups
2. Restrained distances
 N1-H1
 0.9 with sigma of 0.02
3.a Ternary CH refined with riding coordinates:
 C35(H35), C52(H52), C55(H55)
3.b Aromatic/amide H refined with riding coordinates:
 N1(H1), C3(H3), C4(H4), C5(H5), C9(H9), C11(H11), C18(H18), C20(H20),
 C27(H27), C28(H28), C29(H29), C33(H33), C42(H42), C44(H44)
3.c Idealised Me refined as rotating group:
 C13(H13a,H13b,H13c), C14(H14a,H14b,H14c), C15(H15a,H15b,H15c), C22(H22a,H22b,
 H22c), C23(H23a,H23b,H23c), C24(H24a,H24b,H24c), C37(H37a,H37b,H37c), C38(H38a,
 H38b,H38c), C39(H39a,H39b,H39c), C46(H46a,H46b,H46c), C47(H47a,H47b,H47c),
 C48(H48a,H48b,H48c), C53(H53a,H53b,H53c), C54(H54a,H54b,H54c), C56(H56a,H56b,
 H56c), C57(H57a,H57b,H57c), C58(H58a,H58b,H58c), C59(H59a,H59b,H59c)
;
_olex2_submission_special_instructions 'No special instructions were received'
_oxdiff_exptl_absorpt_empirical_details
;
Empirical correction (ABSPACK) includes:
- Absorption correction using spherical harmonics
- Frame scaling
;
_oxdiff_exptl_absorpt_empirical_full_max 1.389
_oxdiff_exptl_absorpt_empirical_full_min 0.522

loop_
_space_group_symop_operation_xyz
'x, y, z'
'-x, -y, -z'

loop_
_atom_site_label
_atom_site_type_symbol
_atom_site_fract_x
_atom_site_fract_y
_atom_site_fract_z
_atom_site_U_iso_or_equiv
_atom_site_adp_type
_atom_site_occupancy
_atom_site_site_symmetry_order
_atom_site_calc_flag
_atom_site_refinement_flags_posn
_atom_site_refinement_flags_adp
_atom_site_refinement_flags_occupancy
_atom_site_disorder_assembly
_atom_site_disorder_group
F1 F 0.72862(11) 0.31084(10) 0.62757(6) 0.0517(3) Uani 1 1 d . . . . .
F2 F 0.88696(11) 0.23339(11) 0.69525(7) 0.0579(4) Uani 1 1 d . . . . .
F3 F 0.83143(13) 0.21044(11) 0.82617(7) 0.0617(4) Uani 1 1 d . . . . .
F4 F 0.61511(14) 0.27408(13) 0.88835(7) 0.0693(4) Uani 1 1 d . . . . .
F5 F 0.45872(11) 0.35614(10) 0.82187(6) 0.0504(3) Uani 1 1 d . . . . .
F6 F 0.52487(10) 0.17897(7) 0.66768(5) 0.0353(2) Uani 1 1 d . . . . .
F7 F 0.48847(11) 0.09426(7) 0.57287(6) 0.0397(3) Uani 1 1 d . . . . .
F8 F 0.41610(13) 0.18710(9) 0.46772(6) 0.0519(3) Uani 1 1 d . . . . .
F9 F 0.37883(13) 0.37130(9) 0.46203(6) 0.0534(3) Uani 1 1 d . . . . .
F10 F 0.41043(11) 0.45861(8) 0.55803(6) 0.0406(3) Uani 1 1 d . . . . .
F11 F 0.33062(10) 0.24166(7) 0.75368(6) 0.0353(2) Uani 1 1 d . . . . .
F12 F 0.09306(11) 0.25160(8) 0.80578(6) 0.0441(3) Uani 1 1 d . . . . .
F13 F -0.02584(10) 0.41253(9) 0.79284(7) 0.0513(3) Uani 1 1 d . . . . .
F14 F 0.10034(11) 0.56563(8) 0.72925(7) 0.0523(3) Uani 1 1 d . . . . .
F15 F 0.33733(11) 0.55951(7) 0.67902(7) 0.0441(3) Uani 1 1 d . . . . .
O1 O 0.55653(12) 0.47317(9) 0.64787(7) 0.0347(3) Uani 1 1 d . . . . .
H1A H 0.526(2) 0.5003(19) 0.6191(14) 0.053(8) Uiso 1 1 d . . . . .
C60 C 0.58248(16) 0.33564(12) 0.72083(9) 0.0289(4) Uani 1 1 d . . . . .
C61 C 0.69617(17) 0.30431(14) 0.69234(10) 0.0351(4) Uani 1 1 d . . . . .
C62 C 0.77937(17) 0.26364(15) 0.72635(11) 0.0403(5) Uani 1 1 d . . . . .
C63 C 0.75251(19) 0.25215(15) 0.79254(11) 0.0416(5) Uani 1 1 d . . . . .
C64 C 0.6433(2) 0.28361(16) 0.82335(10) 0.0432(5) Uani 1 1 d . . . . .
C65 C 0.56251(17) 0.32506(14) 0.78716(10) 0.0349(4) Uani 1 1 d . . . . .
C66 C 0.47439(15) 0.32520(12) 0.61748(9) 0.0267(4) Uani 1 1 d . . . . .
C67 C 0.43512(17) 0.36789(13) 0.56305(9) 0.0311(4) Uani 1 1 d . . . . .
C68 C 0.41622(18) 0.32445(14) 0.51304(10) 0.0363(4) Uani 1 1 d . . . . .
C69 C 0.43463(18) 0.23166(14) 0.51565(10) 0.0361(4) Uani 1 1 d . . . . .
C70 C 0.47106(17) 0.18530(13) 0.56890(9) 0.0315(4) Uani 1 1 d . . . . .
C71 C 0.48954(16) 0.23189(12) 0.61767(9) 0.0283(4) Uani 1 1 d . . . . .
C72 C 0.34822(16) 0.39928(12) 0.71312(9) 0.0273(4) Uani 1 1 d . . . . .
C73 C 0.28278(17) 0.47961(12) 0.70944(10) 0.0310(4) Uani 1 1 d . . . . .
C74 C 0.15875(18) 0.48532(13) 0.73526(10) 0.0350(4) Uani 1 1 d . . . . .
C75 C 0.09429(17) 0.40858(14) 0.76735(10) 0.0343(4) Uani 1 1 d . . . . .
C76 C 0.15479(17) 0.32703(13) 0.77345(9) 0.0305(4) Uani 1 1 d . . . . .
C77 C 0.27753(17) 0.32442(12) 0.74653(9) 0.0284(4) Uani 1 1 d . . . . .
B3 B 0.49277(19) 0.38741(14) 0.67479(10) 0.0280(4) Uani 1 1 d . . . . .
N1 N 0.90367(13) 0.78006(10) 0.81082(7) 0.0248(3) Uani 1 1 d D . . . .
H1 H 0.835688 0.753477 0.811209 0.030 Uiso 1 1 calc DR . . . .
N2 N 0.99315(12) 0.80332(10) 0.75326(7) 0.0229(3) Uani 1 1 d . . . . .
N3 N 0.76999(12) 0.72460(10) 0.68770(7) 0.0240(3) Uani 1 1 d . . . . .
N4 N 0.76934(13) 0.87287(10) 0.67821(7) 0.0246(3) Uani 1 1 d . . . . .
C1 C 0.85690(17) 0.77981(12) 0.93778(8) 0.0287(4) Uani 1 1 d . . . . .
C2 C 0.91203(19) 0.72201(13) 0.98227(9) 0.0333(4) Uani 1 1 d . . . . .
C3 C 0.8577(2) 0.70908(16) 1.04758(10) 0.0480(5) Uani 1 1 d . . . . .
H3 H 0.895065 0.671766 1.076496 0.058 Uiso 1 1 calc R . . . .
C4 C 0.7493(2) 0.75074(19) 1.06997(11) 0.0561(6) Uani 1 1 d . . . . .
H4 H 0.715328 0.743741 1.113987 0.067 Uiso 1 1 calc R . . . .
C5 C 0.6913(2) 0.80282(17) 1.02697(10) 0.0475(5) Uani 1 1 d . . . . .
H5 H 0.616216 0.828695 1.042270 0.057 Uiso 1 1 calc R . . . .
C6 C 0.74226(17) 0.81785(13) 0.96081(9) 0.0330(4) Uani 1 1 d . . . . .
C7 C 1.0257(2) 0.67040(13) 0.96005(9) 0.0350(4) Uani 1 1 d . . . . .
C8 C 1.0199(2) 0.59761(13) 0.92447(10) 0.0400(5) Uani 1 1 d . . . . .
C9 C 1.1261(3) 0.55179(15) 0.90332(11) 0.0508(6) Uani 1 1 d . . . . .
H9 H 1.122509 0.504427 0.879353 0.061 Uiso 1 1 calc R . . . .
C10 C 1.2371(3) 0.57308(16) 0.91613(14) 0.0583(7) Uani 1 1 d . . . . .
C11 C 1.2400(2) 0.64213(16) 0.95356(14) 0.0560(6) Uani 1 1 d . . . . .
H11 H 1.313776 0.656388 0.963646 0.067 Uiso 1 1 calc R . . . .
C12 C 1.1368(2) 0.69035(15) 0.97631(11) 0.0440(5) Uani 1 1 d . . . . .
C13 C 0.9005(3) 0.56514(16) 0.91275(13) 0.0537(6) Uani 1 1 d . . . . .
H13A H 0.834302 0.582149 0.945286 0.081 Uiso 1 1 calc GR . . . .
H13B H 0.901550 0.499894 0.914591 0.081 Uiso 1 1 calc GR . . . .
H13C H 0.889686 0.592698 0.870914 0.081 Uiso 1 1 calc GR . . . .
C14 C 1.3515(3) 0.5212(2) 0.8922(2) 0.0970(13) Uani 1 1 d . . . . .
H14A H 1.334135 0.456758 0.901171 0.145 Uiso 1 1 calc GR . . . .
H14B H 1.414653 0.535298 0.913707 0.145 Uiso 1 1 calc GR . . . .
H14C H 1.378388 0.538469 0.846437 0.145 Uiso 1 1 calc GR . . . .
C15 C 1.1470(3) 0.7616(2) 1.01894(17) 0.0699(8) Uani 1 1 d . . . . .
H15A H 1.081892 0.804639 1.017453 0.105 Uiso 1 1 calc GR . . . .
H15B H 1.224312 0.793024 1.003951 0.105 Uiso 1 1 calc GR . . . .
H15C H 1.141398 0.732682 1.062573 0.105 Uiso 1 1 calc GR . . . .
C16 C 0.66544(16) 0.87245(14) 0.91970(9) 0.0327(4) Uani 1 1 d . . . . .
C17 C 0.65161(18) 0.96716(15) 0.92010(10) 0.0381(4) Uani 1 1 d . . . . .
C18 C 0.5656(2) 1.01352(17) 0.88903(11) 0.0451(5) Uani 1 1 d . . . . .
H18 H 0.557734 1.076218 0.889176 0.054 Uiso 1 1 calc R . . . .
C19 C 0.4918(2) 0.96962(19) 0.85806(11) 0.0487(6) Uani 1 1 d . . . . .
C20 C 0.50648(19) 0.87665(18) 0.85802(12) 0.0489(6) Uani 1 1 d . . . . .
H20 H 0.458199 0.846033 0.837027 0.059 Uiso 1 1 calc R . . . .
C21 C 0.59096(18) 0.82695(16) 0.88827(11) 0.0402(5) Uani 1 1 d . . . . .
C22 C 0.7245(3) 1.02030(18) 0.95453(14) 0.0583(7) Uani 1 1 d . . . . .
H22A H 0.746962 0.980656 0.989700 0.087 Uiso 1 1 calc GR . . . .
H22B H 0.675951 1.069400 0.970975 0.087 Uiso 1 1 calc GR . . . .
H22C H 0.797013 1.044778 0.924917 0.087 Uiso 1 1 calc GR . . . .
C23 C 0.3988(3) 1.0223(2) 0.82591(15) 0.0733(9) Uani 1 1 d . . . . .
H23A H 0.346600 1.055052 0.856502 0.110 Uiso 1 1 calc GR . . . .
H23B H 0.350434 0.980626 0.810627 0.110 Uiso 1 1 calc GR . . . .
H23C H 0.440298 1.064727 0.790135 0.110 Uiso 1 1 calc GR . . . .
C24 C 0.5951(2) 0.72426(18) 0.89067(15) 0.0600(7) Uani 1 1 d . . . . .
H24A H 0.678737 0.705180 0.880962 0.090 Uiso 1 1 calc GR . . . .
H24B H 0.552816 0.706524 0.859481 0.090 Uiso 1 1 calc GR . . . .
H24C H 0.556380 0.695871 0.933081 0.090 Uiso 1 1 calc GR . . . .
C25 C 1.09152(15) 0.84431(11) 0.63569(8) 0.0221(3) Uani 1 1 d . . . . .
C26 C 1.12208(15) 0.82600(12) 0.57119(8) 0.0239(3) Uani 1 1 d . . . . .
C27 C 1.22779(16) 0.86649(13) 0.53011(9) 0.0290(4) Uani 1 1 d . . . . .
H27 H 1.249554 0.852671 0.488117 0.035 Uiso 1 1 calc R . . . .
C28 C 1.30056(16) 0.92647(13) 0.55043(9) 0.0299(4) Uani 1 1 d . . . . .
H28 H 1.368986 0.953596 0.521945 0.036 Uiso 1 1 calc R . . . .
C29 C 1.27113(15) 0.94581(12) 0.61308(9) 0.0270(4) Uani 1 1 d . . . . .
H29 H 1.319889 0.985935 0.626905 0.032 Uiso 1 1 calc R . . . .
C30 C 1.16889(15) 0.90547(11) 0.65548(8) 0.0234(3) Uani 1 1 d . . . . .
C31 C 1.13875(14) 0.92398(12) 0.72336(8) 0.0230(3) Uani 1 1 d . . . . .
C32 C 1.12542(15) 1.00861(12) 0.74040(9) 0.0273(4) Uani 1 1 d . . . . .
C33 C 1.08983(17) 1.02035(13) 0.80832(10) 0.0335(4) Uani 1 1 d . . . . .
H33 H 1.084399 1.079515 0.818702 0.040 Uiso 1 1 calc R . . . .
C34 C 1.06461(17) 0.95126(14) 0.85643(9) 0.0317(4) Uani 1 1 d . . . . .
C35 C 1.06487(16) 0.85335(13) 0.84373(8) 0.0272(4) Uani 1 1 d . . . . .
H35 H 1.121171 0.819489 0.867724 0.033 Uiso 1 1 calc R . . . .
C36 C 1.10511(15) 0.83845(12) 0.77188(8) 0.0239(3) Uani 1 1 d . . . . .
C37 C 1.20366(16) 0.76517(12) 0.76569(9) 0.0287(4) Uani 1 1 d . . . . .
H37A H 1.174439 0.710939 0.794778 0.043 Uiso 1 1 calc GR . . . .
H37B H 1.276215 0.787213 0.776240 0.043 Uiso 1 1 calc GR . . . .
H37C H 1.222181 0.751364 0.722153 0.043 Uiso 1 1 calc GR . . . .
C38 C 1.1438(2) 1.09541(13) 0.69318(10) 0.0378(4) Uani 1 1 d . . . . .
H38A H 1.221602 1.122298 0.692579 0.057 Uiso 1 1 calc GR . . . .
H38B H 1.079816 1.137422 0.706058 0.057 Uiso 1 1 calc GR . . . .
H38C H 1.141624 1.081832 0.650802 0.057 Uiso 1 1 calc GR . . . .
C39 C 1.0469(2) 0.96699(17) 0.92560(10) 0.0490(6) Uani 1 1 d . . . . .
H39A H 0.976976 0.932628 0.950809 0.073 Uiso 1 1 calc GR . . . .
H39B H 1.034057 1.030828 0.928311 0.073 Uiso 1 1 calc GR . . . .
H39C H 1.118360 0.947582 0.941939 0.073 Uiso 1 1 calc GR . . . .
C40 C 1.05443(15) 0.76423(12) 0.53941(8) 0.0246(3) Uani 1 1 d . . . . .
C41 C 1.10459(16) 0.67892(13) 0.52769(9) 0.0298(4) Uani 1 1 d . . . . .
C42 C 1.05687(17) 0.62888(13) 0.48761(9) 0.0324(4) Uani 1 1 d . . . . .
H42 H 1.089939 0.572201 0.480212 0.039 Uiso 1 1 calc R . . . .
C43 C 0.96125(17) 0.66133(13) 0.45839(9) 0.0326(4) Uani 1 1 d . . . . .
C44 C 0.91207(17) 0.74502(13) 0.47119(9) 0.0314(4) Uani 1 1 d . . . . .
H44 H 0.846715 0.766975 0.452969 0.038 Uiso 1 1 calc R . . . .
C45 C 0.95755(16) 0.79752(12) 0.51064(8) 0.0269(4) Uani 1 1 d . . . . .
C46 C 1.2122(2) 0.64232(15) 0.55498(12) 0.0425(5) Uani 1 1 d . . . . .
H46A H 1.284279 0.677143 0.533236 0.064 Uiso 1 1 calc GR . . . .
H46B H 1.224149 0.579446 0.548827 0.064 Uiso 1 1 calc GR . . . .
H46C H 1.197018 0.647010 0.600296 0.064 Uiso 1 1 calc GR . . . .
C47 C 0.90398(18) 0.89048(13) 0.51784(10) 0.0348(4) Uani 1 1 d . . . . .
H47A H 0.943759 0.919277 0.545678 0.052 Uiso 1 1 calc GR . . . .
H47B H 0.817996 0.884358 0.536241 0.052 Uiso 1 1 calc GR . . . .
H47C H 0.915973 0.927150 0.476207 0.052 Uiso 1 1 calc GR . . . .
C48 C 0.9147(2) 0.60910(16) 0.41233(11) 0.0469(5) Uani 1 1 d . . . . .
H48A H 0.979014 0.571923 0.392499 0.070 Uiso 1 1 calc GR . . . .
H48B H 0.888552 0.651332 0.379572 0.070 Uiso 1 1 calc GR . . . .
H48C H 0.846933 0.570830 0.435643 0.070 Uiso 1 1 calc GR . . . .
C49 C 0.84070(15) 0.79899(11) 0.68271(8) 0.0222(3) Uani 1 1 d . . . . .
C50 C 0.65020(16) 0.84438(13) 0.68047(9) 0.0278(4) Uani 1 1 d . . . . .
C51 C 0.65040(16) 0.75189(12) 0.68595(9) 0.0273(4) Uani 1 1 d . . . . .
C52 C 0.81701(16) 0.96680(12) 0.67917(9) 0.0283(4) Uani 1 1 d . . . . .
H52 H 0.906452 0.964055 0.667385 0.034 Uiso 1 1 calc R . . . .
C53 C 0.7773(2) 1.03934(13) 0.62994(10) 0.0375(4) Uani 1 1 d . . . . .
H53A H 0.782421 1.015342 0.590001 0.056 Uiso 1 1 calc GR . . . .
H53B H 0.829965 1.091967 0.622778 0.056 Uiso 1 1 calc GR . . . .
H53C H 0.694465 1.056485 0.645968 0.056 Uiso 1 1 calc GR . . . .
C54 C 0.7853(2) 0.99239(14) 0.74683(10) 0.0385(5) Uani 1 1 d . . . . .
H54A H 0.698394 0.999774 0.759236 0.058 Uiso 1 1 calc GR . . . .
H54B H 0.825944 1.048664 0.747730 0.058 Uiso 1 1 calc GR . . . .
H54C H 0.811397 0.944958 0.776401 0.058 Uiso 1 1 calc GR . . . .
C55 C 0.81987(17) 0.63026(12) 0.69351(10) 0.0302(4) Uani 1 1 d . . . . .
H55 H 0.905106 0.635703 0.697547 0.036 Uiso 1 1 calc R . . . .
C56 C 0.7533(2) 0.57087(14) 0.75445(11) 0.0427(5) Uani 1 1 d . . . . .
H56A H 0.748443 0.603038 0.790909 0.064 Uiso 1 1 calc GR . . . .
H56B H 0.797355 0.515139 0.760971 0.064 Uiso 1 1 calc GR . . . .
H56C H 0.672286 0.557018 0.749875 0.064 Uiso 1 1 calc GR . . . .
C57 C 0.82189(18) 0.58653(14) 0.63328(10) 0.0367(4) Uani 1 1 d . . . . .
H57A H 0.740162 0.569179 0.632025 0.055 Uiso 1 1 calc GR . . . .
H57B H 0.872455 0.533334 0.633929 0.055 Uiso 1 1 calc GR . . . .
H57C H 0.854314 0.629374 0.595721 0.055 Uiso 1 1 calc GR . . . .
C58 C 0.54484(17) 0.90684(14) 0.67586(11) 0.0389(5) Uani 1 1 d . . . . .
H58A H 0.541935 0.950653 0.705295 0.058 Uiso 1 1 calc GR . . . .
H58B H 0.470040 0.871866 0.686753 0.058 Uiso 1 1 calc GR . . . .
H58C H 0.554808 0.938137 0.632569 0.058 Uiso 1 1 calc GR . . . .
C59 C 0.54512(17) 0.68864(14) 0.69043(11) 0.0367(4) Uani 1 1 d . . . . .
H59A H 0.574043 0.635641 0.670749 0.055 Uiso 1 1 calc GR . . . .
H59B H 0.486078 0.719342 0.668397 0.055 Uiso 1 1 calc GR . . . .
H59C H 0.507685 0.670356 0.735004 0.055 Uiso 1 1 calc GR . . . .
B1 B 0.93347(18) 0.80319(13) 0.86647(9) 0.0253(4) Uani 1 1 d . . . . .
B2 B 0.97846(17) 0.80798(13) 0.69035(9) 0.0223(4) Uani 1 1 d . . . . .

loop_
_atom_site_aniso_label
_atom_site_aniso_U_11
_atom_site_aniso_U_22
_atom_site_aniso_U_33
_atom_site_aniso_U_23
_atom_site_aniso_U_13
_atom_site_aniso_U_12
F1 0.0342(6) 0.0814(10) 0.0346(7) -0.0019(6) -0.0013(5) 0.0114(6)
F2 0.0309(6) 0.0744(10) 0.0664(9) -0.0052(7) -0.0096(6) 0.0163(6)
F3 0.0486(8) 0.0787(10) 0.0632(9) 0.0035(8) -0.0335(7) 0.0107(7)
F4 0.0627(9) 0.1155(14) 0.0335(7) -0.0068(8) -0.0220(6) 0.0134(9)
F5 0.0431(7) 0.0776(9) 0.0341(6) -0.0203(6) -0.0096(5) 0.0169(6)
F6 0.0452(6) 0.0284(5) 0.0318(6) -0.0012(4) -0.0101(5) 0.0091(5)
F7 0.0462(6) 0.0297(6) 0.0410(6) -0.0108(5) 0.0001(5) -0.0011(5)
F8 0.0650(8) 0.0581(8) 0.0392(7) -0.0191(6) -0.0171(6) -0.0063(6)
F9 0.0699(9) 0.0571(8) 0.0383(7) 0.0033(6) -0.0293(6) 0.0007(7)
F10 0.0499(7) 0.0299(6) 0.0435(7) 0.0022(5) -0.0186(5) 0.0056(5)
F11 0.0357(6) 0.0232(5) 0.0440(6) -0.0027(4) -0.0033(5) 0.0042(4)
F12 0.0379(6) 0.0350(6) 0.0533(7) -0.0062(5) 0.0052(5) -0.0064(5)
F13 0.0275(6) 0.0525(8) 0.0726(9) -0.0169(7) -0.0027(6) 0.0078(5)
F14 0.0432(7) 0.0346(6) 0.0800(10) -0.0079(6) -0.0167(6) 0.0165(5)
F15 0.0408(6) 0.0247(6) 0.0655(8) 0.0029(5) -0.0144(6) 0.0010(5)
O1 0.0339(7) 0.0296(7) 0.0408(8) 0.0005(6) -0.0115(6) -0.0047(6)
C60 0.0290(9) 0.0277(9) 0.0315(10) -0.0039(7) -0.0094(7) -0.0017(7)
C61 0.0281(9) 0.0428(11) 0.0333(10) -0.0008(8) -0.0067(8) -0.0013(8)
C62 0.0253(9) 0.0433(12) 0.0525(13) -0.0038(10) -0.0110(9) 0.0045(8)
C63 0.0335(10) 0.0469(12) 0.0489(13) -0.0013(10) -0.0228(9) 0.0042(9)
C64 0.0455(12) 0.0556(13) 0.0324(11) -0.0042(9) -0.0180(9) 0.0004(10)
C65 0.0308(10) 0.0394(11) 0.0370(11) -0.0098(8) -0.0099(8) 0.0027(8)
C66 0.0232(8) 0.0278(9) 0.0278(9) -0.0014(7) -0.0038(7) 0.0004(7)
C67 0.0314(9) 0.0277(9) 0.0333(10) 0.0007(7) -0.0079(8) -0.0004(7)
C68 0.0375(10) 0.0432(11) 0.0293(10) 0.0021(8) -0.0142(8) -0.0006(8)
C69 0.0366(10) 0.0429(11) 0.0309(10) -0.0101(8) -0.0083(8) -0.0051(8)
C70 0.0301(9) 0.0281(9) 0.0341(10) -0.0059(8) -0.0007(8) -0.0016(7)
C71 0.0266(9) 0.0297(9) 0.0272(9) -0.0012(7) -0.0042(7) 0.0009(7)
C72 0.0316(9) 0.0255(9) 0.0283(9) -0.0056(7) -0.0131(7) 0.0022(7)
C73 0.0326(9) 0.0251(9) 0.0377(10) -0.0036(7) -0.0133(8) -0.0008(7)
C74 0.0354(10) 0.0285(10) 0.0452(11) -0.0101(8) -0.0154(9) 0.0101(8)
C75 0.0258(9) 0.0396(11) 0.0406(11) -0.0139(9) -0.0087(8) 0.0046(8)
C76 0.0293(9) 0.0303(9) 0.0326(10) -0.0076(8) -0.0052(7) -0.0030(7)
C77 0.0346(9) 0.0232(9) 0.0303(9) -0.0067(7) -0.0116(8) 0.0043(7)
B3 0.0293(10) 0.0246(10) 0.0305(11) -0.0024(8) -0.0081(8) -0.0001(8)
N1 0.0222(7) 0.0308(8) 0.0201(7) -0.0025(6) -0.0017(5) -0.0046(6)
N2 0.0219(7) 0.0248(7) 0.0221(7) -0.0031(5) -0.0049(5) -0.0014(5)
N3 0.0226(7) 0.0245(7) 0.0274(7) -0.0063(6) -0.0094(6) 0.0013(6)
N4 0.0244(7) 0.0240(7) 0.0267(7) -0.0053(6) -0.0073(6) 0.0018(6)
C1 0.0353(9) 0.0288(9) 0.0226(9) -0.0047(7) -0.0062(7) -0.0049(7)
C2 0.0447(11) 0.0314(10) 0.0248(9) -0.0050(7) -0.0085(8) -0.0005(8)
C3 0.0651(15) 0.0504(13) 0.0251(10) 0.0036(9) -0.0083(10) 0.0050(11)
C4 0.0621(15) 0.0739(17) 0.0237(11) 0.0020(10) 0.0039(10) 0.0072(13)
C5 0.0439(12) 0.0619(15) 0.0307(11) -0.0038(10) 0.0040(9) 0.0055(10)
C6 0.0339(10) 0.0365(10) 0.0273(9) -0.0052(8) -0.0027(8) -0.0034(8)
C7 0.0522(12) 0.0274(9) 0.0257(9) -0.0006(7) -0.0109(8) 0.0021(8)
C8 0.0638(14) 0.0265(10) 0.0297(10) -0.0015(8) -0.0110(9) 0.0002(9)
C9 0.0786(17) 0.0305(11) 0.0411(12) -0.0093(9) -0.0050(11) 0.0050(11)
C10 0.0615(15) 0.0367(12) 0.0678(17) -0.0051(11) 0.0041(13) 0.0108(11)
C11 0.0500(13) 0.0409(13) 0.0782(18) -0.0099(12) -0.0150(12) 0.0070(10)
C12 0.0516(13) 0.0354(11) 0.0486(13) -0.0094(9) -0.0171(10) 0.0060(9)
C13 0.0785(17) 0.0355(12) 0.0525(14) -0.0054(10) -0.0259(13) -0.0059(11)
C14 0.077(2) 0.0615(19) 0.139(4) -0.028(2) 0.014(2) 0.0219(16)
C15 0.0733(18) 0.0624(17) 0.097(2) -0.0413(16) -0.0507(17) 0.0192(14)
C16 0.0268(9) 0.0419(11) 0.0277(9) -0.0082(8) 0.0005(7) -0.0015(8)
C17 0.0353(10) 0.0434(11) 0.0374(11) -0.0110(9) -0.0078(8) 0.0013(8)
C18 0.0414(11) 0.0489(13) 0.0450(12) -0.0117(10) -0.0066(9) 0.0119(10)
C19 0.0347(11) 0.0733(17) 0.0402(12) -0.0165(11) -0.0077(9) 0.0139(10)
C20 0.0317(11) 0.0729(16) 0.0481(13) -0.0230(12) -0.0126(9) 0.0007(10)
C21 0.0306(10) 0.0504(12) 0.0411(11) -0.0146(9) -0.0050(8) -0.0036(9)
C22 0.0662(16) 0.0464(14) 0.0730(18) -0.0214(12) -0.0302(14) 0.0030(12)
C23 0.0525(15) 0.109(2) 0.0667(18) -0.0271(17) -0.0235(13) 0.0366(16)
C24 0.0488(14) 0.0543(15) 0.0827(19) -0.0263(14) -0.0149(13) -0.0094(11)
C25 0.0221(8) 0.0227(8) 0.0223(8) -0.0031(6) -0.0069(6) 0.0034(6)
C26 0.0256(8) 0.0255(8) 0.0210(8) -0.0031(6) -0.0064(7) 0.0032(7)
C27 0.0292(9) 0.0344(10) 0.0230(9) -0.0035(7) -0.0047(7) 0.0008(7)
C28 0.0255(9) 0.0345(10) 0.0268(9) -0.0005(7) -0.0011(7) -0.0030(7)
C29 0.0226(8) 0.0301(9) 0.0287(9) -0.0030(7) -0.0070(7) -0.0027(7)
C30 0.0240(8) 0.0236(8) 0.0235(8) -0.0017(7) -0.0084(7) 0.0020(6)
C31 0.0203(8) 0.0272(9) 0.0231(8) -0.0035(7) -0.0079(6) -0.0022(6)
C32 0.0238(8) 0.0290(9) 0.0315(9) -0.0059(7) -0.0100(7) -0.0011(7)
C33 0.0367(10) 0.0306(10) 0.0368(10) -0.0150(8) -0.0088(8) -0.0023(8)
C34 0.0301(9) 0.0404(11) 0.0270(9) -0.0140(8) -0.0049(7) -0.0066(8)
C35 0.0283(9) 0.0344(10) 0.0209(8) -0.0045(7) -0.0087(7) -0.0012(7)
C36 0.0233(8) 0.0273(9) 0.0232(8) -0.0051(7) -0.0086(7) -0.0009(7)
C37 0.0293(9) 0.0295(9) 0.0288(9) -0.0040(7) -0.0097(7) 0.0038(7)
C38 0.0488(12) 0.0261(9) 0.0393(11) -0.0061(8) -0.0103(9) 0.0014(8)
C39 0.0621(14) 0.0558(14) 0.0312(11) -0.0177(10) -0.0054(10) -0.0174(11)
C40 0.0269(8) 0.0284(9) 0.0185(8) -0.0044(7) -0.0034(6) -0.0012(7)
C41 0.0303(9) 0.0303(9) 0.0286(9) -0.0055(7) -0.0050(7) 0.0004(7)
C42 0.0353(10) 0.0294(9) 0.0329(10) -0.0093(8) -0.0047(8) 0.0021(8)
C43 0.0357(10) 0.0364(10) 0.0273(9) -0.0088(8) -0.0070(8) -0.0041(8)
C44 0.0324(9) 0.0370(10) 0.0273(9) -0.0058(8) -0.0110(7) 0.0002(8)
C45 0.0291(9) 0.0280(9) 0.0241(9) -0.0029(7) -0.0072(7) 0.0016(7)
C46 0.0414(11) 0.0348(11) 0.0571(14) -0.0107(10) -0.0213(10) 0.0093(9)
C47 0.0369(10) 0.0336(10) 0.0392(11) -0.0086(8) -0.0179(8) 0.0081(8)
C48 0.0568(13) 0.0463(13) 0.0457(13) -0.0191(10) -0.0200(11) -0.0016(10)
C49 0.0237(8) 0.0235(8) 0.0206(8) -0.0043(6) -0.0064(6) 0.0017(6)
C50 0.0239(8) 0.0316(9) 0.0298(9) -0.0061(7) -0.0088(7) 0.0027(7)
C51 0.0233(8) 0.0316(9) 0.0298(9) -0.0086(7) -0.0094(7) 0.0018(7)
C52 0.0283(9) 0.0227(9) 0.0341(10) -0.0049(7) -0.0063(7) 0.0003(7)
C53 0.0477(11) 0.0270(9) 0.0376(11) -0.0025(8) -0.0104(9) 0.0071(8)
C54 0.0509(12) 0.0311(10) 0.0365(11) -0.0077(8) -0.0137(9) -0.0010(9)
C55 0.0286(9) 0.0238(9) 0.0424(11) -0.0084(8) -0.0146(8) 0.0037(7)
C56 0.0606(13) 0.0302(10) 0.0391(11) -0.0017(8) -0.0172(10) 0.0045(9)
C57 0.0359(10) 0.0318(10) 0.0429(11) -0.0139(8) -0.0034(8) 0.0001(8)
C58 0.0278(9) 0.0381(11) 0.0535(13) -0.0077(9) -0.0147(9) 0.0086(8)
C59 0.0259(9) 0.0366(11) 0.0519(12) -0.0131(9) -0.0129(8) -0.0008(8)
B1 0.0286(10) 0.0251(10) 0.0226(10) -0.0033(7) -0.0062(8) 0.0026(8)
B2 0.0253(9) 0.0202(9) 0.0227(9) -0.0056(7) -0.0061(7) 0.0010(7)

loop_
_atom_type_symbol
_atom_type_description
_atom_type_scat_dispersion_real
_atom_type_scat_dispersion_imag
_atom_type_scat_source
C C 0.0181 0.0091 'International Tables Vol C Tables 4.2.6.8 and 6.1.1.4'
H H 0.0000 0.0000 'International Tables Vol C Tables 4.2.6.8 and 6.1.1.4'
B B 0.0090 0.0039 'International Tables Vol C Tables 4.2.6.8 and 6.1.1.4'
F F 0.0727 0.0534 'International Tables Vol C Tables 4.2.6.8 and 6.1.1.4'
N N 0.0311 0.0180 'International Tables Vol C Tables 4.2.6.8 and 6.1.1.4'
O O 0.0492 0.0322 'International Tables Vol C Tables 4.2.6.8 and 6.1.1.4'

loop_
_geom_angle_atom_site_label_1
_geom_angle_atom_site_label_2
_geom_angle_atom_site_label_3
_geom_angle
_geom_angle_site_symmetry_1
_geom_angle_site_symmetry_3
_geom_angle_publ_flag
C61 C60 B3 119.65(17) . . ?
C65 C60 C61 113.11(17) . . ?
C65 C60 B3 127.03(17) . . ?
F1 C61 C60 119.67(17) . . ?
F1 C61 C62 116.17(18) . . ?
C62 C61 C60 124.13(19) . . ?
F2 C62 C61 120.7(2) . . ?
F2 C62 C63 119.26(18) . . ?
C63 C62 C61 120.06(19) . . ?
F3 C63 C62 120.6(2) . . ?
F3 C63 C64 120.9(2) . . ?
C64 C63 C62 118.55(18) . . ?
F4 C64 C63 119.79(19) . . ?
F4 C64 C65 120.7(2) . . ?
C63 C64 C65 119.5(2) . . ?
F5 C65 C60 120.32(17) . . ?
F5 C65 C64 115.10(18) . . ?
C60 C65 C64 124.58(19) . . ?
C67 C66 B3 119.27(16) . . ?
C71 C66 C67 112.93(17) . . ?
C71 C66 B3 127.75(16) . . ?
F10 C67 C66 119.33(17) . . ?
F10 C67 C68 115.89(16) . . ?
C68 C67 C66 124.77(18) . . ?
F9 C68 C67 120.76(19) . . ?
F9 C68 C69 119.74(18) . . ?
C67 C68 C69 119.49(18) . . ?
F8 C69 C68 120.91(18) . . ?
F8 C69 C70 120.65(19) . . ?
C70 C69 C68 118.43(18) . . ?
F7 C70 C69 119.53(17) . . ?
F7 C70 C71 120.48(17) . . ?
C69 C70 C71 119.99(18) . . ?
F6 C71 C66 121.00(16) . . ?
F6 C71 C70 114.64(16) . . ?
C70 C71 C66 124.35(17) . . ?
C73 C72 C77 113.26(17) . . ?
C73 C72 B3 124.89(16) . . ?
C77 C72 B3 121.47(16) . . ?
F15 C73 C72 121.27(17) . . ?
F15 C73 C74 114.93(16) . . ?
C72 C73 C74 123.80(17) . . ?
F14 C74 C73 120.72(18) . . ?
F14 C74 C75 119.38(18) . . ?
C75 C74 C73 119.91(17) . . ?
F13 C75 C74 120.94(18) . . ?
F13 C75 C76 120.12(18) . . ?
C74 C75 C76 118.95(17) . . ?
F12 C76 C75 119.52(17) . . ?
F12 C76 C77 121.34(17) . . ?
C77 C76 C75 119.13(17) . . ?
F11 C77 C72 119.18(16) . . ?
F11 C77 C76 115.87(16) . . ?
C76 C77 C72 124.95(17) . . ?
O1 B3 C60 103.17(14) . . ?
O1 B3 C66 112.36(15) . . ?
O1 B3 C72 114.09(15) . . ?
C60 B3 C66 111.48(15) . . ?
C60 B3 C72 114.51(15) . . ?
C72 B3 C66 101.59(13) . . ?
B1 N1 N2 115.35(14) . . ?
N1 N2 C36 107.63(12) . . ?
B2 N2 N1 127.74(14) . . ?
B2 N2 C36 123.91(14) . . ?
C49 N3 C51 109.22(14) . . ?
C49 N3 C55 122.18(14) . . ?
C51 N3 C55 128.60(14) . . ?
C49 N4 C50 108.92(14) . . ?
C49 N4 C52 121.37(14) . . ?
C50 N4 C52 129.30(14) . . ?
C2 C1 B1 117.24(16) . . ?
C6 C1 C2 118.36(17) . . ?
C6 C1 B1 124.23(17) . . ?
C1 C2 C7 121.26(17) . . ?
C3 C2 C1 120.18(19) . . ?
C3 C2 C7 118.50(18) . . ?
C4 C3 C2 120.8(2) . . ?
C3 C4 C5 119.7(2) . . ?
C4 C5 C6 121.6(2) . . ?
C1 C6 C16 125.43(17) . . ?
C5 C6 C1 119.16(19) . . ?
C5 C6 C16 115.39(18) . . ?
C8 C7 C2 119.27(19) . . ?
C12 C7 C2 121.25(18) . . ?
C12 C7 C8 119.4(2) . . ?
C7 C8 C13 122.0(2) . . ?
C9 C8 C7 118.5(2) . . ?
C9 C8 C13 119.4(2) . . ?
C10 C9 C8 122.9(2) . . ?
C9 C10 C11 117.7(2) . . ?
C9 C10 C14 121.3(3) . . ?
C11 C10 C14 120.9(3) . . ?
C12 C11 C10 122.1(2) . . ?
C7 C12 C15 122.2(2) . . ?
C11 C12 C7 119.2(2) . . ?
C11 C12 C15 118.6(2) . . ?
C17 C16 C6 120.95(17) . . ?
C21 C16 C6 119.53(18) . . ?
C21 C16 C17 118.75(19) . . ?
C16 C17 C22 122.08(19) . . ?
C18 C17 C16 119.44(19) . . ?
C18 C17 C22 118.5(2) . . ?
C19 C18 C17 122.4(2) . . ?
C18 C19 C23 120.6(2) . . ?
C20 C19 C18 117.5(2) . . ?
C20 C19 C23 121.9(2) . . ?
C19 C20 C21 122.5(2) . . ?
C16 C21 C24 121.0(2) . . ?
C20 C21 C16 119.4(2) . . ?
C20 C21 C24 119.5(2) . . ?
C26 C25 C30 117.84(15) . . ?
C26 C25 B2 128.56(15) . . ?
C30 C25 B2 113.58(14) . . ?
C25 C26 C40 127.37(15) . . ?
C27 C26 C25 119.11(15) . . ?
C27 C26 C40 113.51(15) . . ?
C28 C27 C26 121.79(17) . . ?
C29 C28 C27 119.74(16) . . ?
C28 C29 C30 120.08(16) . . ?
C25 C30 C31 118.26(15) . . ?
C29 C30 C25 121.41(16) . . ?
C29 C30 C31 120.32(15) . . ?
C30 C31 C36 113.22(14) . . ?
C32 C31 C30 123.73(16) . . ?
C32 C31 C36 122.43(16) . . ?
C31 C32 C33 120.03(17) . . ?
C31 C32 C38 124.30(17) . . ?
C33 C32 C38 115.66(16) . . ?
C34 C33 C32 123.82(17) . . ?
C33 C34 C35 121.58(16) . . ?
C33 C34 C39 121.12(18) . . ?
C39 C34 C35 117.04(18) . . ?
C34 C35 C36 115.75(15) . . ?
C34 C35 B1 114.10(15) . . ?
C36 C35 B1 103.49(13) . . ?
N2 C36 C31 102.67(13) . . ?
N2 C36 C35 106.12(13) . . ?
N2 C36 C37 108.53(13) . . ?
C31 C36 C35 116.02(14) . . ?
C31 C36 C37 113.22(14) . . ?
C37 C36 C35 109.57(14) . . ?
C41 C40 C26 118.72(15) . . ?
C45 C40 C26 120.68(15) . . ?
C45 C40 C41 119.41(16) . . ?
C40 C41 C46 121.32(16) . . ?
C42 C41 C40 119.29(17) . . ?
C42 C41 C46 119.33(17) . . ?
C43 C42 C41 121.93(18) . . ?
C42 C43 C48 121.57(18) . . ?
C44 C43 C42 117.88(17) . . ?
C44 C43 C48 120.52(18) . . ?
C43 C44 C45 122.02(17) . . ?
C40 C45 C47 122.44(16) . . ?
C44 C45 C40 119.45(17) . . ?
C44 C45 C47 118.04(16) . . ?
N3 C49 B2 130.65(15) . . ?
N4 C49 N3 107.77(14) . . ?
N4 C49 B2 121.03(14) . . ?
N4 C50 C58 124.80(16) . . ?
C51 C50 N4 107.39(15) . . ?
C51 C50 C58 127.80(16) . . ?
N3 C51 C59 125.06(16) . . ?
C50 C51 N3 106.69(15) . . ?
C50 C51 C59 128.24(16) . . ?
N4 C52 C53 113.48(15) . . ?
N4 C52 C54 110.68(15) . . ?
C54 C52 C53 112.00(16) . . ?
N3 C55 C56 111.84(16) . . ?
N3 C55 C57 111.79(15) . . ?
C57 C55 C56 112.16(16) . . ?
N1 B1 C1 126.74(16) . . ?
N1 B1 C35 105.87(15) . . ?
C1 B1 C35 127.32(15) . . ?
N2 B2 C25 116.58(15) . . ?
N2 B2 C49 114.84(15) . . ?
C25 B2 C49 126.80(15) . . ?

loop_
_geom_bond_atom_site_label_1
_geom_bond_atom_site_label_2
_geom_bond_distance
_geom_bond_site_symmetry_2
_geom_bond_publ_flag
F1 C61 1.346(2) . ?
F2 C62 1.348(2) . ?
F3 C63 1.340(2) . ?
F4 C64 1.347(3) . ?
F5 C65 1.350(2) . ?
F6 C71 1.357(2) . ?
F7 C70 1.350(2) . ?
F8 C69 1.345(2) . ?
F9 C68 1.346(2) . ?
F10 C67 1.358(2) . ?
F11 C77 1.353(2) . ?
F12 C76 1.346(2) . ?
F13 C75 1.343(2) . ?
F14 C74 1.347(2) . ?
F15 C73 1.355(2) . ?
O1 B3 1.451(2) . ?
C60 C61 1.390(3) . ?
C60 C65 1.375(3) . ?
C60 B3 1.653(3) . ?
C61 C62 1.376(3) . ?
C62 C63 1.370(3) . ?
C63 C64 1.367(3) . ?
C64 C65 1.388(3) . ?
C66 C67 1.393(3) . ?
C66 C71 1.386(3) . ?
C66 B3 1.678(3) . ?
C67 C68 1.375(3) . ?
C68 C69 1.379(3) . ?
C69 C70 1.377(3) . ?
C70 C71 1.379(3) . ?
C72 C73 1.384(3) . ?
C72 C77 1.391(3) . ?
C72 B3 1.670(3) . ?
C73 C74 1.386(3) . ?
C74 C75 1.372(3) . ?
C75 C76 1.375(3) . ?
C76 C77 1.374(3) . ?
N1 N2 1.419(2) . ?
N1 B1 1.388(2) . ?
N2 C36 1.511(2) . ?
N2 B2 1.380(2) . ?
N3 C49 1.345(2) . ?
N3 C51 1.395(2) . ?
N3 C55 1.491(2) . ?
N4 C49 1.345(2) . ?
N4 C50 1.393(2) . ?
N4 C52 1.501(2) . ?
C1 C2 1.418(3) . ?
C1 C6 1.410(3) . ?
C1 B1 1.579(3) . ?
C2 C3 1.389(3) . ?
C2 C7 1.495(3) . ?
C3 C4 1.374(4) . ?
C4 C5 1.375(3) . ?
C5 C6 1.398(3) . ?
C6 C16 1.500(3) . ?
C7 C8 1.412(3) . ?
C7 C12 1.405(3) . ?
C8 C9 1.380(3) . ?
C8 C13 1.506(3) . ?
C9 C10 1.376(4) . ?
C10 C11 1.387(4) . ?
C10 C14 1.512(4) . ?
C11 C12 1.380(3) . ?
C12 C15 1.507(3) . ?
C16 C17 1.407(3) . ?
C16 C21 1.407(3) . ?
C17 C18 1.396(3) . ?
C17 C22 1.503(3) . ?
C18 C19 1.382(3) . ?
C19 C20 1.381(4) . ?
C19 C23 1.508(3) . ?
C20 C21 1.394(3) . ?
C21 C24 1.512(3) . ?
C25 C26 1.413(2) . ?
C25 C30 1.426(2) . ?
C25 B2 1.576(2) . ?
C26 C27 1.404(3) . ?
C26 C40 1.511(2) . ?
C27 C28 1.385(3) . ?
C28 C29 1.379(3) . ?
C29 C30 1.387(2) . ?
C30 C31 1.482(2) . ?
C31 C32 1.349(3) . ?
C31 C36 1.518(2) . ?
C32 C33 1.457(3) . ?
C32 C38 1.506(3) . ?
C33 C34 1.333(3) . ?
C34 C35 1.510(3) . ?
C34 C39 1.501(3) . ?
C35 C36 1.553(2) . ?
C35 B1 1.608(3) . ?
C36 C37 1.529(2) . ?
C40 C41 1.404(3) . ?
C40 C45 1.402(2) . ?
C41 C42 1.396(3) . ?
C41 C46 1.503(3) . ?
C42 C43 1.392(3) . ?
C43 C44 1.384(3) . ?
C43 C48 1.509(3) . ?
C44 C45 1.396(3) . ?
C45 C47 1.504(3) . ?
C49 B2 1.592(2) . ?
C50 C51 1.356(3) . ?
C50 C58 1.494(3) . ?
C51 C59 1.496(3) . ?
C52 C53 1.522(3) . ?
C52 C54 1.515(3) . ?
C55 C56 1.523(3) . ?
C55 C57 1.516(3) . ?
